data_1504354
loop_
_publ_author_name
'Hasegawa, Yasuchika'
'Tsuruoka, Shin-ichi'
'Yoshida, Takahiko'
'Kawai, Hideki'
'Kawai, Tsuyoshi'

_publ_section_title
;
 Enhanced deep-red luminescence of
 tris(hexafluoroacetylacetonato)samarium(III) complex with phenanthroline
 in solution by control of ligand coordination.
;
_journal_issue 5
_journal_name_full 'The journal of physical chemistry. A'
_journal_page_first 803
_journal_page_last 807
_journal_paper_doi 10.1021/jp075855d
_journal_volume 112
_journal_year 2008
_chemical_formula_moiety 'C41 H22 F18 N5 O6 Sm '
_chemical_formula_sum 'C41 H22 F18 N5 O6 Sm'
_chemical_formula_weight 1173.03
_space_group_IT_number 14
_symmetry_cell_setting monoclinic
_symmetry_Int_Tables_number 14
_symmetry_space_group_name_Hall '-P 2yn'
_symmetry_space_group_name_H-M 'P 1 21/n 1'
_cell_angle_alpha 90.0000
_cell_angle_beta 93.412(8)
_cell_angle_gamma 90.0000
_cell_formula_units_Z 4
_cell_length_a 11.690(2)
_cell_length_b 19.656(4)
_cell_length_c 20.630(5)
_cell_measurement_reflns_used 25379
_cell_measurement_temperature 173.1
_cell_measurement_theta_max 27.5
_cell_measurement_theta_min 3.1
_cell_volume 4731.9(17)
_computing_cell_refinement PROCESS-AUTO
_computing_data_collection PROCESS-AUTO
_computing_data_reduction CrystalStructure
_computing_publication_material 'CrystalStructure 3.8'
_computing_structure_refinement CRYSTALS
_computing_structure_solution SIR92
_diffrn_detector_area_resol_mean 10.00
_diffrn_measured_fraction_theta_full 0.997
_diffrn_measured_fraction_theta_max 0.997
_diffrn_measurement_device_type 'Rigaku RAXIS-RAPID'
_diffrn_measurement_method \w
_diffrn_radiation_type 'Mo K\a'
_diffrn_radiation_wavelength 0.71075
_diffrn_reflns_av_R_equivalents 0.124
_diffrn_reflns_limit_h_max 15
_diffrn_reflns_limit_h_min -15
_diffrn_reflns_limit_k_max 25
_diffrn_reflns_limit_k_min -25
_diffrn_reflns_limit_l_max 26
_diffrn_reflns_limit_l_min -26
_diffrn_reflns_number 45842
_diffrn_reflns_theta_full 27.48
_diffrn_reflns_theta_max 27.48
_exptl_absorpt_coefficient_mu 1.364
_exptl_absorpt_correction_T_max 0.947
_exptl_absorpt_correction_T_min 0.419
_exptl_absorpt_correction_type multi-scan
_exptl_absorpt_process_details
;
    Higashi, T. (1995). Program for Absorption Correction.
    Rigaku Corporation, Tokyo, Japan.
;
_exptl_crystal_colour colorless
_exptl_crystal_density_diffrn 1.647
_exptl_crystal_density_method 'not measured'
_exptl_crystal_description platelet
_exptl_crystal_F_000 2300.00
_exptl_crystal_size_max 0.22
_exptl_crystal_size_mid 0.12
_exptl_crystal_size_min 0.04
_refine_diff_density_max 1.67
_refine_diff_density_min -0.66
_refine_ls_extinction_method none
_refine_ls_goodness_of_fit_ref 1.109
_refine_ls_hydrogen_treatment refall
_refine_ls_number_parameters 662
_refine_ls_number_reflns 3894
_refine_ls_R_factor_gt 0.0628
_refine_ls_shift/su_max 0.0010
_refine_ls_structure_factor_coef F
_refine_ls_weighting_details
;
    Chebychev polynomial with 3 parameters (Carruthers & Watkin, 1979)
    5.1404    0.7390    3.9195
;
_refine_ls_weighting_scheme calc
_refine_ls_wR_factor_ref 0.0742
_reflns_number_gt 3894
_reflns_number_total 10817
_reflns_threshold_expression F^2^>2.0\s(F^2^)
_cod_data_source_file jp075855d-file003.cif
_cod_data_source_block '__Sm(hfa)3(phen)2'
_cod_original_cell_volume 4731.7(16)
_cod_original_formula_sum 'C41 H22 F18 N5 O6 Sm '
_cod_database_code 1504354

loop_
_symmetry_equiv_pos_site_id
_symmetry_equiv_pos_as_xyz
1 +X,+Y,+Z
2 1/2-X,1/2+Y,1/2-Z
3 -X,-Y,-Z
4 1/2+X,1/2-Y,1/2+Z

loop_
_atom_site_label
_atom_site_type_symbol
_atom_site_fract_x
_atom_site_fract_y
_atom_site_fract_z
_atom_site_U_iso_or_equiv
_atom_site_adp_type
_atom_site_occupancy
_atom_site_symmetry_multiplicity
_atom_site_calc_flag
_atom_site_refinement_flags
Sm(1) Sm 0.59654(5) 0.17164(4) 0.75044(3) 0.03326(14) Uani 1.00 1 d .
F(1) F 0.972(2) 0.2185(7) 0.6204(8) 0.209(8) Uani 1.00 1 d .
F(2) F 1.0377(13) 0.1351(12) 0.6483(7) 0.208(8) Uani 1.00 1 d .
F(3) F 0.8946(11) 0.1329(13) 0.5950(7) 0.213(8) Uani 1.00 1 d .
F(4) F 1.0563(8) 0.1783(9) 0.8769(5) 0.149(5) Uani 1.00 1 d .
F(5) F 0.9246(12) 0.2308(6) 0.9143(6) 0.137(5) Uani 1.00 1 d .
F(6) F 0.9289(12) 0.1256(6) 0.9179(6) 0.130(5) Uani 1.00 1 d .
F(7) F 0.1764(14) 0.0609(10) 0.8036(12) 0.206(10) Uani 1.00 1 d .
F(8) F 0.2982(13) -0.0140(6) 0.7921(11) 0.178(7) Uani 1.00 1 d .
F(9) F 0.222(3) 0.036(2) 0.7178(14) 0.43(2) Uani 1.00 1 d .
F(10) F 0.3446(10) 0.1837(9) 0.9840(5) 0.154(5) Uani 1.00 1 d .
F(11) F 0.5181(14) 0.1682(16) 0.9887(6) 0.241(10) Uani 1.00 1 d .
F(12) F 0.447(2) 0.2525(14) 0.9568(11) 0.271(14) Uani 1.00 1 d .
F(13) F 0.4044(15) 0.1665(10) 0.5231(5) 0.164(6) Uani 1.00 1 d .
F(14) F 0.2381(18) 0.1796(15) 0.5490(9) 0.243(11) Uani 1.00 1 d .
F(15) F 0.310(2) 0.0981(10) 0.5554(10) 0.227(11) Uani 1.00 1 d .
F(16) F 0.1683(15) 0.3067(19) 0.7188(13) 0.311(15) Uani 1.00 1 d .
F(17) F 0.2959(12) 0.3612(6) 0.7619(8) 0.138(5) Uani 1.00 1 d .
F(18) F 0.208(2) 0.2869(15) 0.8056(10) 0.242(12) Uani 1.00 1 d .
O(1) O 0.7690(6) 0.1657(4) 0.6899(3) 0.043(2) Uani 1.00 1 d .
O(2) O 0.7709(6) 0.1768(4) 0.8230(3) 0.043(2) Uani 1.00 1 d .
O(3) O 0.4290(7) 0.0989(4) 0.7608(4) 0.046(2) Uani 1.00 1 d .
O(4) O 0.5323(6) 0.1792(4) 0.8597(3) 0.039(2) Uani 1.00 1 d .
O(5) O 0.4750(7) 0.1655(4) 0.6491(3) 0.046(2) Uani 1.00 1 d .
O(6) O 0.4273(6) 0.2450(4) 0.7545(4) 0.039(2) Uani 1.00 1 d .
N(1) N 0.6244(8) 0.2755(5) 0.6694(5) 0.040(3) Uani 1.00 1 d .
N(2) N 0.6396(8) 0.2980(5) 0.7987(4) 0.037(2) Uani 1.00 1 d .
N(3) N 0.6222(9) 0.0533(6) 0.6821(5) 0.049(3) Uani 1.00 1 d .
N(4) N 0.6407(9) 0.0503(6) 0.8124(5) 0.052(3) Uani 1.00 1 d .
N(5) N 0.845(2) 0.0033(12) 1.0424(13) 0.173(11) Uani 1.00 1 d .
C(1) C 0.6268(11) 0.2693(8) 0.6066(6) 0.054(4) Uani 1.00 1 d .
C(2) C 0.6129(11) 0.3218(10) 0.5614(7) 0.069(5) Uani 1.00 1 d .
C(3) C 0.5956(12) 0.3851(9) 0.5807(9) 0.069(5) Uani 1.00 1 d .
C(4) C 0.5938(11) 0.3956(8) 0.6468(7) 0.058(4) Uani 1.00 1 d .
C(5) C 0.5780(14) 0.4644(9) 0.6734(11) 0.082(6) Uani 1.00 1 d .
C(6) C 0.5845(13) 0.4739(8) 0.7343(10) 0.072(6) Uani 1.00 1 d .
C(7) C 0.6048(11) 0.4199(7) 0.7820(8) 0.056(4) Uani 1.00 1 d .
C(8) C 0.6123(13) 0.4291(8) 0.8498(10) 0.069(5) Uani 1.00 1 d .
C(9) C 0.6387(12) 0.3735(8) 0.8899(8) 0.062(4) Uani 1.00 1 d .
C(10) C 0.6501(10) 0.3102(7) 0.8620(6) 0.050(4) Uani 1.00 1 d .
C(11) C 0.6193(10) 0.3538(6) 0.7595(8) 0.046(4) Uani 1.00 1 d .
C(12) C 0.6113(9) 0.3418(6) 0.6905(6) 0.041(3) Uani 1.00 1 d .
C(13) C 0.9437(10) 0.1636(8) 0.6410(6) 0.052(4) Uani 1.00 1 d .
C(14) C 0.8745(9) 0.1677(7) 0.7014(5) 0.038(3) Uani 1.00 1 d .
C(15) C 0.9342(9) 0.1708(7) 0.7601(5) 0.041(3) Uani 1.00 1 d .
C(16) C 0.8760(9) 0.1748(7) 0.8167(5) 0.035(2) Uani 1.00 1 d .
C(17) C 0.9455(11) 0.1755(9) 0.8818(6) 0.055(4) Uani 1.00 1 d .
C(18) C 0.6233(13) 0.0540(9) 0.6184(8) 0.069(5) Uani 1.00 1 d .
C(19) C 0.5998(13) -0.0061(9) 0.5804(8) 0.071(5) Uani 1.00 1 d .
C(20) C 0.5845(13) -0.0634(10) 0.6088(10) 0.069(6) Uani 1.00 1 d .
C(21) C 0.5899(12) -0.0683(6) 0.6732(8) 0.053(4) Uani 1.00 1 d .
C(22) C 0.5727(14) -0.1290(8) 0.7086(13) 0.081(6) Uani 1.00 1 d .
C(23) C 0.5835(14) -0.1312(7) 0.7737(11) 0.072(5) Uani 1.00 1 d .
C(24) C 0.6052(12) -0.0723(8) 0.8130(10) 0.064(5) Uani 1.00 1 d .
C(25) C 0.6165(14) -0.0715(11) 0.8784(11) 0.081(6) Uani 1.00 1 d .
C(26) C 0.6426(13) -0.0154(12) 0.9119(9) 0.081(6) Uani 1.00 1 d .
C(27) C 0.6539(11) 0.0471(7) 0.8762(6) 0.049(3) Uani 1.00 1 d .
C(28) C 0.6172(10) -0.0087(7) 0.7787(7) 0.047(4) Uani 1.00 1 d .
C(29) C 0.6069(10) -0.0057(7) 0.7088(7) 0.049(4) Uani 1.00 1 d .
C(30) C 0.2586(14) 0.0416(9) 0.7749(14) 0.097(7) Uani 1.00 1 d .
C(31) C 0.3567(15) 0.0898(9) 0.7899(19) 0.143(11) Uani 1.00 1 d .
C(32) C 0.355(2) 0.1199(18) 0.8631(11) 0.147(11) Uani 1.00 1 d .
C(33) C 0.4408(13) 0.1722(13) 0.8855(7) 0.093(6) Uani 1.00 1 d .
C(34) C 0.4357(18) 0.1858(10) 0.9538(8) 0.078(6) Uani 1.00 1 d .
C(35) C 0.3293(15) 0.1593(13) 0.5660(8) 0.085(6) Uani 1.00 1 d .
C(36) C 0.3745(17) 0.1647(19) 0.6325(9) 0.149(10) Uani 1.00 1 d .
C(37) C 0.2982(19) 0.2204(13) 0.6640(10) 0.107(8) Uani 1.00 1 d .
C(38) C 0.3404(16) 0.2554(8) 0.7230(10) 0.079(6) Uani 1.00 1 d .
C(39) C 0.249(2) 0.2971(14) 0.7559(17) 0.151(11) Uani 1.00 1 d .
C(40) C 0.817(2) 0.0558(13) 1.0547(10) 0.097(7) Uani 1.00 1 d .
C(41) C 0.781(2) 0.1201(16) 1.0783(18) 0.177(16) Uani 1.00 1 d .
H(1) H 0.6413 0.2252 0.5901 0.064 Uiso 1.00 1 c R
H(2) H 0.6135 0.3121 0.5163 0.083 Uiso 1.00 1 c R
H(3) H 0.5871 0.4219 0.5509 0.082 Uiso 1.00 1 c R
H(4) H 0.5631 0.5015 0.6445 0.097 Uiso 1.00 1 c R
H(5) H 0.5751 0.5190 0.7496 0.085 Uiso 1.00 1 c R
H(6) H 0.5992 0.4731 0.8671 0.082 Uiso 1.00 1 c R
H(7) H 0.6488 0.3797 0.9355 0.073 Uiso 1.00 1 c R
H(8) H 0.6655 0.2725 0.8901 0.059 Uiso 1.00 1 c R
H(9) H 1.0156 0.1708 0.7623 0.049 Uiso 1.00 1 c R
H(10) H 0.6409 0.0951 0.5970 0.083 Uiso 1.00 1 c R
H(11) H 0.5970 -0.0027 0.5344 0.085 Uiso 1.00 1 c R
H(12) H 0.5669 -0.1027 0.5835 0.082 Uiso 1.00 1 c R
H(13) H 0.5543 -0.1699 0.6858 0.098 Uiso 1.00 1 c R
H(14) H 0.5770 -0.1736 0.7952 0.086 Uiso 1.00 1 c R
H(15) H 0.6068 -0.1132 0.9007 0.097 Uiso 1.00 1 c R
H(16) H 0.6514 -0.0176 0.9580 0.096 Uiso 1.00 1 c R
H(17) H 0.6728 0.0873 0.9002 0.058 Uiso 1.00 1 c R
H(18) H 0.2997 0.1040 0.8916 0.176 Uiso 1.00 1 c R
H(19) H 0.2243 0.2305 0.6447 0.127 Uiso 1.00 1 c R
H(20) H 0.7377 0.1132 1.1153 0.212 Uiso 1.00 1 c R
H(21) H 0.7356 0.1431 1.0456 0.212 Uiso 1.00 1 c R
H(22) H 0.8469 0.1466 1.0903 0.212 Uiso 1.00 1 c R

loop_
_atom_site_aniso_label
_atom_site_aniso_U_11
_atom_site_aniso_U_22
_atom_site_aniso_U_33
_atom_site_aniso_U_12
_atom_site_aniso_U_13
_atom_site_aniso_U_23
Sm(1) 0.0355(3) 0.0364(3) 0.0280(2) 0.0009(4) 0.00267(18) 0.0008(4)
F(1) 0.39(2) 0.091(9) 0.167(15) -0.064(13) 0.209(18) -0.017(9)
F(2) 0.132(11) 0.39(2) 0.110(10) 0.155(15) 0.078(9) 0.075(14)
F(3) 0.098(9) 0.45(3) 0.103(10) -0.089(14) 0.065(8) -0.146(15)
F(4) 0.055(5) 0.31(2) 0.075(6) -0.009(9) -0.032(5) -0.011(10)
F(5) 0.174(12) 0.121(10) 0.102(9) 0.057(8) -0.095(9) -0.048(8)
F(6) 0.183(13) 0.114(9) 0.082(8) -0.048(8) -0.073(8) 0.051(7)
F(7) 0.105(11) 0.189(18) 0.33(3) -0.004(11) 0.057(15) -0.055(17)
F(8) 0.156(13) 0.066(8) 0.31(2) -0.029(8) -0.030(14) 0.027(11)
F(9) 0.46(4) 0.57(6) 0.23(2) 0.28(4) -0.23(3) -0.27(3)
F(10) 0.109(8) 0.29(2) 0.071(6) 0.034(10) 0.061(6) 0.036(10)
F(11) 0.131(11) 0.54(4) 0.051(7) 0.134(19) 0.024(7) 0.066(15)
F(12) 0.41(3) 0.27(2) 0.150(18) -0.13(2) 0.15(2) -0.118(19)
F(13) 0.184(14) 0.256(19) 0.051(6) -0.021(14) -0.010(8) -0.010(10)
F(14) 0.190(18) 0.36(3) 0.161(16) 0.14(2) -0.109(14) -0.060(19)
F(15) 0.37(3) 0.142(15) 0.164(17) -0.121(19) -0.006(18) -0.043(13)
F(16) 0.105(12) 0.58(5) 0.24(2) 0.10(2) -0.059(14) -0.21(3)
F(17) 0.136(11) 0.063(7) 0.212(16) 0.041(7) -0.025(10) 0.023(9)
F(18) 0.26(2) 0.34(3) 0.138(17) -0.01(2) 0.098(17) 0.056(18)
O(1) 0.036(4) 0.055(5) 0.040(4) -0.004(4) 0.009(3) -0.007(4)
O(2) 0.039(4) 0.056(4) 0.033(4) 0.006(4) -0.004(3) 0.012(4)
O(3) 0.041(5) 0.046(5) 0.051(5) -0.016(4) 0.013(4) -0.001(4)
O(4) 0.046(4) 0.040(4) 0.032(3) 0.008(3) 0.011(3) 0.004(3)
O(5) 0.048(4) 0.050(5) 0.040(4) 0.010(4) 0.000(3) -0.010(4)
O(6) 0.027(5) 0.042(4) 0.046(5) -0.004(3) -0.013(4) 0.005(3)
N(1) 0.044(6) 0.049(6) 0.028(5) 0.007(4) -0.001(4) 0.010(4)
N(2) 0.044(5) 0.044(5) 0.025(5) -0.001(4) 0.001(4) -0.001(4)
N(3) 0.057(7) 0.044(6) 0.048(7) -0.007(5) 0.011(5) 0.006(5)
N(4) 0.053(6) 0.051(7) 0.051(7) 0.010(5) 0.002(5) 0.007(5)
N(5) 0.18(2) 0.132(19) 0.20(2) 0.065(17) -0.082(19) -0.100(19)
C(1) 0.045(7) 0.078(10) 0.038(8) -0.002(7) -0.003(6) 0.012(7)
C(2) 0.050(7) 0.111(16) 0.045(7) -0.009(9) 0.004(5) 0.036(10)
C(3) 0.052(8) 0.069(11) 0.084(13) -0.005(7) -0.004(8) 0.063(10)
C(4) 0.044(7) 0.078(11) 0.048(10) -0.010(7) -0.012(7) 0.020(8)
C(5) 0.069(10) 0.056(11) 0.117(17) -0.002(8) -0.030(10) 0.034(11)
C(6) 0.061(10) 0.044(9) 0.108(17) 0.011(7) -0.031(11) 0.006(10)
C(7) 0.034(6) 0.046(8) 0.088(12) 0.002(5) 0.001(7) -0.004(7)
C(8) 0.055(9) 0.048(9) 0.102(15) 0.001(7) -0.010(9) -0.033(9)
C(9) 0.061(9) 0.064(10) 0.058(10) 0.012(7) -0.028(7) -0.027(7)
C(10) 0.042(7) 0.062(10) 0.044(7) -0.002(5) 0.001(5) 0.011(6)
C(11) 0.035(7) 0.031(6) 0.073(11) -0.003(5) 0.008(7) -0.005(7)
C(12) 0.035(6) 0.040(10) 0.048(7) 0.004(5) 0.001(5) 0.027(6)
C(13) 0.038(6) 0.071(10) 0.048(7) 0.000(7) 0.004(5) -0.024(8)
C(14) 0.041(6) 0.029(5) 0.045(6) -0.009(6) 0.007(4) -0.001(6)
C(15) 0.037(6) 0.044(6) 0.042(6) 0.001(6) -0.007(4) -0.004(7)
C(16) 0.038(6) 0.026(5) 0.041(6) 0.005(6) 0.000(4) -0.005(6)
C(17) 0.058(8) 0.063(8) 0.044(7) 0.007(8) -0.008(6) -0.011(9)
C(18) 0.065(10) 0.075(11) 0.067(11) 0.007(8) 0.006(8) -0.012(9)
C(19) 0.083(11) 0.071(12) 0.058(10) 0.005(9) 0.003(8) -0.040(9)
C(20) 0.055(9) 0.076(12) 0.075(13) 0.014(8) -0.001(8) -0.015(10)
C(21) 0.051(8) 0.035(8) 0.072(11) -0.002(6) -0.004(7) -0.017(7)
C(22) 0.056(9) 0.036(9) 0.15(2) 0.001(7) 0.009(12) -0.028(11)
C(23) 0.063(10) 0.020(7) 0.132(17) -0.004(6) 0.003(11) -0.004(8)
C(24) 0.042(7) 0.061(10) 0.091(13) 0.013(7) 0.017(8) 0.023(9)
C(25) 0.058(10) 0.097(15) 0.086(15) 0.003(10) 0.000(10) 0.042(12)
C(26) 0.060(10) 0.122(16) 0.059(11) 0.006(10) -0.009(8) 0.030(11)
C(27) 0.051(7) 0.049(7) 0.044(8) 0.010(6) -0.007(6) 0.005(6)
C(28) 0.038(7) 0.038(8) 0.067(9) 0.014(6) 0.012(6) 0.013(7)
C(29) 0.033(6) 0.052(9) 0.061(10) 0.009(6) 0.011(6) -0.004(8)
C(30) 0.039(8) 0.047(10) 0.21(2) -0.004(7) 0.005(12) 0.039(12)
C(31) 0.047(10) 0.050(11) 0.33(4) 0.002(8) 0.024(18) 0.083(18)
C(32) 0.088(15) 0.29(3) 0.059(13) -0.04(2) 0.000(12) 0.031(18)
C(33) 0.055(8) 0.18(2) 0.040(7) 0.009(13) 0.014(7) 0.000(12)
C(34) 0.106(13) 0.084(13) 0.045(9) -0.007(10) 0.014(9) 0.004(8)
C(35) 0.064(10) 0.137(19) 0.051(10) -0.001(11) -0.022(8) -0.028(12)
C(36) 0.070(12) 0.33(4) 0.049(10) 0.055(19) -0.008(9) -0.039(19)
C(37) 0.097(14) 0.15(2) 0.073(13) 0.004(14) -0.014(11) -0.021(13)
C(38) 0.086(13) 0.049(9) 0.101(15) 0.000(8) 0.009(11) -0.008(9)
C(39) 0.097(15) 0.132(19) 0.24(3) 0.109(15) 0.117(19) 0.14(2)
C(40) 0.117(17) 0.093(16) 0.081(14) -0.005(14) 0.002(12) -0.002(12)
C(41) 0.14(2) 0.14(2) 0.24(4) 0.01(2) 0.00(2) 0.02(2)

loop_
_atom_type_symbol
_atom_type_description
_atom_type_scat_dispersion_real
_atom_type_scat_dispersion_imag
_atom_type_scat_source
C C 0.003 0.002
;
International Tables for Crystallography
(1992, Vol. C, Tables 4.2.6.8 and 6.1.1.4)
;
H H 0.000 0.000
;
International Tables for Crystallography
(1992, Vol. C, Table 6.1.1.4)
;
N N 0.006 0.003
;
International Tables for Crystallography
(1992, Vol. C, Tables 4.2.6.8 and 6.1.1.4)
;
O O 0.011 0.006
;
International Tables for Crystallography
(1992, Vol. C, Tables 4.2.6.8 and 6.1.1.4)
;
F F 0.017 0.010
;
International Tables for Crystallography
(1992, Vol. C, Tables 4.2.6.8 and 6.1.1.4)
;
Sm Sm -0.164 3.442
;
International Tables for Crystallography
(1992, Vol. C, Tables 4.2.6.8 and 6.1.1.4)
;

loop_
_geom_angle_atom_site_label_1
_geom_angle_atom_site_label_2
_geom_angle_atom_site_label_3
_geom_angle
_geom_angle_publ_flag
O(1) Sm(1) O(2) 68.5(2) yes
O(1) Sm(1) O(3) 135.1(2) yes
O(1) Sm(1) O(4) 142.3(2) yes
O(1) Sm(1) O(5) 90.9(2) yes
O(1) Sm(1) O(6) 137.6(2) yes
O(1) Sm(1) N(1) 65.2(3) yes
O(1) Sm(1) N(2) 95.2(3) yes
O(1) Sm(1) N(3) 65.0(3) yes
O(1) Sm(1) N(4) 93.4(3) yes
O(2) Sm(1) O(3) 127.6(2) yes
O(2) Sm(1) O(4) 73.9(2) yes
O(2) Sm(1) O(5) 159.3(2) yes
O(2) Sm(1) O(6) 126.6(2) yes
O(2) Sm(1) N(1) 102.8(2) yes
O(2) Sm(1) N(2) 67.0(2) yes
O(2) Sm(1) N(3) 103.6(3) yes
O(2) Sm(1) N(4) 68.0(3) yes
O(3) Sm(1) O(4) 70.1(2) yes
O(3) Sm(1) O(5) 67.7(2) yes
O(3) Sm(1) O(6) 71.9(2) yes
O(3) Sm(1) N(1) 129.0(2) yes
O(3) Sm(1) N(2) 129.5(3) yes
O(3) Sm(1) N(3) 70.2(3) yes
O(3) Sm(1) N(4) 65.1(3) yes
O(4) Sm(1) O(5) 126.8(2) yes
O(4) Sm(1) O(6) 68.7(2) yes
O(4) Sm(1) N(1) 126.3(3) yes
O(4) Sm(1) N(2) 70.3(2) yes
O(4) Sm(1) N(3) 125.4(3) yes
O(4) Sm(1) N(4) 71.3(3) yes
O(5) Sm(1) O(6) 68.4(2) yes
O(5) Sm(1) N(1) 65.9(2) yes
O(5) Sm(1) N(2) 116.2(2) yes
O(5) Sm(1) N(3) 66.2(3) yes
O(5) Sm(1) N(4) 115.9(3) yes
O(6) Sm(1) N(1) 72.6(2) yes
O(6) Sm(1) N(2) 65.3(2) yes
O(6) Sm(1) N(3) 128.9(3) yes
O(6) Sm(1) N(4) 128.7(3) yes
N(1) Sm(1) N(2) 60.2(3) yes
N(1) Sm(1) N(3) 107.8(3) yes
N(1) Sm(1) N(4) 158.5(3) yes
N(2) Sm(1) N(3) 160.2(3) yes
N(2) Sm(1) N(4) 126.9(3) yes
N(3) Sm(1) N(4) 58.6(3) yes
Sm(1) O(1) C(14) 137.9(7) yes
Sm(1) O(2) C(16) 136.4(7) yes
Sm(1) O(3) C(31) 143.4(15) yes
Sm(1) O(4) C(33) 136.2(8) yes
Sm(1) O(5) C(36) 138.3(10) yes
Sm(1) O(6) C(38) 138.2(10) yes
Sm(1) N(1) C(1) 124.2(9) yes
Sm(1) N(1) C(12) 120.1(7) yes
C(1) N(1) C(12) 114.2(11) yes
Sm(1) N(2) C(10) 122.1(8) yes
Sm(1) N(2) C(11) 119.5(8) yes
C(10) N(2) C(11) 115.9(11) yes
Sm(1) N(3) C(18) 120.9(10) yes
Sm(1) N(3) C(29) 121.0(9) yes
C(18) N(3) C(29) 116.2(13) yes
Sm(1) N(4) C(27) 120.9(9) yes
Sm(1) N(4) C(28) 118.3(9) yes
C(27) N(4) C(28) 118.4(12) yes
N(1) C(1) C(2) 126.0(15) yes
C(1) C(2) C(3) 120.5(15) yes
C(2) C(3) C(4) 116.7(17) yes
C(3) C(4) C(5) 120.9(16) yes
C(3) C(4) C(12) 121.0(15) yes
C(5) C(4) C(12) 118.0(15) yes
C(4) C(5) C(6) 120.1(17) yes
C(5) C(6) C(7) 124.1(16) yes
C(6) C(7) C(8) 125.1(14) yes
C(6) C(7) C(11) 118.2(16) yes
C(8) C(7) C(11) 116.7(14) yes
C(7) C(8) C(9) 119.1(14) yes
C(8) C(9) C(10) 118.9(15) yes
N(2) C(10) C(9) 124.6(13) yes
N(2) C(11) C(7) 124.7(15) yes
N(2) C(11) C(12) 116.7(11) yes
C(7) C(11) C(12) 118.6(13) yes
N(1) C(12) C(4) 121.5(12) yes
N(1) C(12) C(11) 117.6(10) yes
C(4) C(12) C(11) 120.9(12) yes
F(1) C(13) F(2) 100.9(18) yes
F(1) C(13) F(3) 106.9(16) yes
F(1) C(13) C(14) 114.0(15) yes
F(2) C(13) F(3) 104.0(16) yes
F(2) C(13) C(14) 115.7(12) yes
F(3) C(13) C(14) 114.0(12) yes
O(1) C(14) C(13) 114.2(10) yes
O(1) C(14) C(15) 128.5(11) yes
C(13) C(14) C(15) 117.3(10) yes
C(14) C(15) C(16) 120.0(10) yes
O(2) C(16) C(15) 128.7(10) yes
O(2) C(16) C(17) 112.7(10) yes
C(15) C(16) C(17) 118.6(9) yes
F(4) C(17) F(5) 102.8(14) yes
F(4) C(17) F(6) 105.5(14) yes
F(4) C(17) C(16) 114.2(11) yes
F(5) C(17) F(6) 107.7(13) yes
F(5) C(17) C(16) 110.7(13) yes
F(6) C(17) C(16) 114.9(13) yes
N(3) C(18) C(19) 121.6(15) yes
C(18) C(19) C(20) 119.9(17) yes
C(19) C(20) C(21) 121.3(18) yes
C(20) C(21) C(22) 125.1(16) yes
C(20) C(21) C(29) 116.4(14) yes
C(22) C(21) C(29) 118.4(17) yes
C(21) C(22) C(23) 122.3(16) yes
C(22) C(23) C(24) 123.0(16) yes
C(23) C(24) C(25) 125.5(18) yes
C(23) C(24) C(28) 116.2(17) yes
C(25) C(24) C(28) 118.3(16) yes
C(24) C(25) C(26) 122(2) yes
C(25) C(26) C(27) 117.8(17) yes
N(4) C(27) C(26) 122.8(13) yes
N(4) C(28) C(24) 120.3(14) yes
N(4) C(28) C(29) 118.3(13) yes
C(24) C(28) C(29) 121.4(14) yes
N(3) C(29) C(21) 124.3(14) yes
N(3) C(29) C(28) 117.1(13) yes
C(21) C(29) C(28) 118.5(13) yes
F(7) C(30) F(8) 115(2) yes
F(7) C(30) F(9) 105(2) yes
F(7) C(30) C(31) 109(2) yes
F(8) C(30) F(9) 107(2) yes
F(8) C(30) C(31) 103.4(16) yes
F(9) C(30) C(31) 118(3) yes
O(3) C(31) C(30) 127(3) yes
O(3) C(31) C(32) 121(2) yes
C(30) C(31) C(32) 112(2) yes
C(31) C(32) C(33) 119.5(18) yes
O(4) C(33) C(32) 122.0(18) yes
O(4) C(33) C(34) 119.4(15) yes
C(32) C(33) C(34) 111.4(17) yes
F(10) C(34) F(11) 111.1(16) yes
F(10) C(34) F(12) 95(2) yes
F(10) C(34) C(33) 124.1(17) yes
F(11) C(34) F(12) 100(2) yes
F(11) C(34) C(33) 116.7(18) yes
F(12) C(34) C(33) 102.6(18) yes
F(13) C(35) F(14) 113.5(19) yes
F(13) C(35) F(15) 97(2) yes
F(13) C(35) C(36) 114.7(16) yes
F(14) C(35) F(15) 97(2) yes
F(14) C(35) C(36) 122(2) yes
F(15) C(35) C(36) 107(2) yes
O(5) C(36) C(35) 124.5(17) yes
O(5) C(36) C(37) 116(2) yes
C(35) C(36) C(37) 105.0(19) yes
C(36) C(37) C(38) 120.0(17) yes
O(6) C(38) C(37) 127.7(17) yes
O(6) C(38) C(39) 116.4(19) yes
C(37) C(38) C(39) 114.1(18) yes
F(16) C(39) F(17) 102(2) yes
F(16) C(39) F(18) 104(2) yes
F(16) C(39) C(38) 110(2) yes
F(17) C(39) F(18) 105(2) yes
F(17) C(39) C(38) 103.9(19) yes
F(18) C(39) C(38) 128(2) yes
N(5) C(40) C(41) 173(2) yes
N(1) C(1) H(1) 117.1(16) no
C(2) C(1) H(1) 116.8(16) no
C(1) C(2) H(2) 120(2) no
C(3) C(2) H(2) 120(2) no
C(2) C(3) H(3) 122(2) no
C(4) C(3) H(3) 121(2) no
C(4) C(5) H(4) 119(2) no
C(6) C(5) H(4) 120(2) no
C(5) C(6) H(5) 118(2) no
C(7) C(6) H(5) 118(2) no
C(7) C(8) H(6) 119(2) no
C(9) C(8) H(6) 122(2) no
C(8) C(9) H(7) 119.8(18) no
C(10) C(9) H(7) 121.3(18) no
N(2) C(10) H(8) 117.5(15) no
C(9) C(10) H(8) 118.0(16) no
C(14) C(15) H(9) 120.1(13) no
C(16) C(15) H(9) 119.9(12) no
N(3) C(18) H(10) 119.1(19) no
C(19) C(18) H(10) 119(2) no
C(18) C(19) H(11) 119(2) no
C(20) C(19) H(11) 121(2) no
C(19) C(20) H(12) 120(2) no
C(21) C(20) H(12) 119(2) no
C(21) C(22) H(13) 119(2) no
C(23) C(22) H(13) 118(2) no
C(22) C(23) H(14) 119(2) no
C(24) C(23) H(14) 118(2) no
C(24) C(25) H(15) 118(2) no
C(26) C(25) H(15) 120(2) no
C(25) C(26) H(16) 119(2) no
C(27) C(26) H(16) 123(2) no
N(4) C(27) H(17) 119.4(16) no
C(26) C(27) H(17) 117.8(16) no
C(31) C(32) H(18) 120(3) no
C(33) C(32) H(18) 120(2) no
C(36) C(37) H(19) 120(2) no
C(38) C(37) H(19) 120(2) no
C(40) C(41) H(20) 109.3 no
C(40) C(41) H(21) 110.1 no
C(40) C(41) H(22) 109.0 no
H(20) C(41) H(21) 109.5 no
H(20) C(41) H(22) 109.5 no
H(21) C(41) H(22) 109.5 no

loop_
_geom_bond_atom_site_label_1
_geom_bond_atom_site_label_2
_geom_bond_distance
_geom_bond_publ_flag
Sm(1) O(1) 2.437(7) yes
Sm(1) O(2) 2.458(7) yes
Sm(1) O(3) 2.444(8) yes
Sm(1) O(4) 2.422(7) yes
Sm(1) O(5) 2.460(7) yes
Sm(1) O(6) 2.454(7) yes
Sm(1) N(1) 2.671(10) yes
Sm(1) N(2) 2.712(10) yes
Sm(1) N(3) 2.745(11) yes
Sm(1) N(4) 2.741(11) yes
F(1) C(13) 1.21(2) yes
F(2) C(13) 1.23(2) yes
F(3) C(13) 1.24(2) yes
F(4) C(17) 1.306(16) yes
F(5) C(17) 1.31(2) yes
F(6) C(17) 1.26(2) yes
F(7) C(30) 1.22(2) yes
F(8) C(30) 1.23(2) yes
F(9) C(30) 1.23(4) yes
F(10) C(34) 1.27(2) yes
F(11) C(34) 1.22(2) yes
F(12) C(34) 1.32(3) yes
F(13) C(35) 1.29(2) yes
F(14) C(35) 1.17(2) yes
F(15) C(35) 1.24(3) yes
F(16) C(39) 1.19(3) yes
F(17) C(39) 1.38(3) yes
F(18) C(39) 1.17(4) yes
O(1) C(14) 1.242(13) yes
O(2) C(16) 1.244(13) yes
O(3) C(31) 1.08(3) yes
O(4) C(33) 1.231(17) yes
O(5) C(36) 1.20(2) yes
O(6) C(38) 1.19(2) yes
N(1) C(1) 1.303(17) yes
N(1) C(12) 1.385(16) yes
N(2) C(10) 1.327(17) yes
N(2) C(11) 1.374(17) yes
N(3) C(18) 1.32(2) yes
N(3) C(29) 1.302(19) yes
N(4) C(27) 1.318(18) yes
N(4) C(28) 1.371(19) yes
N(5) C(40) 1.12(3) yes
C(1) C(2) 1.39(2) yes
C(2) C(3) 1.33(2) yes
C(3) C(4) 1.38(2) yes
C(4) C(5) 1.48(2) yes
C(4) C(12) 1.40(2) yes
C(5) C(6) 1.27(3) yes
C(6) C(7) 1.46(2) yes
C(7) C(8) 1.41(2) yes
C(7) C(11) 1.394(19) yes
C(8) C(9) 1.40(2) yes
C(9) C(10) 1.38(2) yes
C(11) C(12) 1.44(2) yes
C(13) C(14) 1.529(18) yes
C(14) C(15) 1.362(15) yes
C(15) C(16) 1.389(16) yes
C(16) C(17) 1.527(17) yes
C(18) C(19) 1.43(2) yes
C(19) C(20) 1.29(2) yes
C(20) C(21) 1.33(2) yes
C(21) C(22) 1.42(2) yes
C(21) C(29) 1.44(2) yes
C(22) C(23) 1.34(3) yes
C(23) C(24) 1.43(2) yes
C(24) C(25) 1.35(3) yes
C(24) C(28) 1.45(2) yes
C(25) C(26) 1.33(3) yes
C(26) C(27) 1.44(2) yes
C(28) C(29) 1.44(2) yes
C(30) C(31) 1.51(2) yes
C(31) C(32) 1.62(4) yes
C(32) C(33) 1.49(3) yes
C(33) C(34) 1.44(2) yes
C(35) C(36) 1.44(2) yes
C(36) C(37) 1.58(3) yes
C(37) C(38) 1.46(2) yes
C(38) C(39) 1.54(3) yes
C(40) C(41) 1.43(4) yes
C(1) H(1) 0.95(2) no
C(2) H(2) 0.95(2) no
C(3) H(3) 0.95(2) no
C(5) H(4) 0.95(2) no
C(6) H(5) 0.95(2) no
C(8) H(6) 0.95(2) no
C(9) H(7) 0.95(2) no
C(10) H(8) 0.950(19) no
C(15) H(9) 0.950(15) no
C(18) H(10) 0.95(2) no
C(19) H(11) 0.95(2) no
C(20) H(12) 0.95(2) no
C(22) H(13) 0.95(2) no
C(23) H(14) 0.95(2) no
C(25) H(15) 0.95(3) no
C(26) H(16) 0.95(2) no
C(27) H(17) 0.950(19) no
C(32) H(18) 0.95(3) no
C(37) H(19) 0.95(3) no
C(41) H(20) 0.950 no
C(41) H(21) 0.950 no
C(41) H(22) 0.950 no

loop_
_geom_contact_atom_site_label_1
_geom_contact_atom_site_label_2
_geom_contact_distance
_geom_contact_site_symmetry_2
F(1) F(11) 3.58(2) 4_554
F(1) F(12) 3.42(2) 4_554
F(1) F(16) 3.44(3) 1_655
F(2) F(9) 3.18(4) 1_655
F(2) F(14) 3.32(2) 1_655
F(2) C(37) 3.47(2) 1_655
F(4) F(7) 3.14(2) 1_655
F(4) F(18) 3.19(3) 1_655
F(5) F(13) 3.04(2) 4_555
F(6) C(40) 3.46(2) .
F(7) F(4) 3.14(2) 1_455
F(7) N(5) 3.44(3) 3_657
F(7) C(5) 3.58(2) 2_546
F(7) C(6) 3.54(2) 2_546
F(8) F(16) 3.55(4) 2_546
F(8) F(17) 2.88(2) 2_546
F(8) C(41) 3.56(4) 3_657
F(9) F(2) 3.18(4) 1_455
F(9) F(17) 3.47(4) 2_546
F(10) C(2) 3.226(18) 4_455
F(11) F(1) 3.58(2) 4_455
F(12) F(1) 3.42(2) 4_455
F(13) F(5) 3.04(2) 4_454
F(13) C(20) 3.40(2) 3_656
F(14) F(2) 3.32(2) 1_455
F(14) C(9) 3.57(2) 4_454
F(15) C(19) 3.55(2) 3_656
F(16) F(1) 3.44(3) 1_455
F(16) F(8) 3.55(4) 2_556
F(16) C(22) 3.50(3) 2_556
F(16) C(23) 3.20(2) 2_556
F(16) C(41) 3.56(4) 4_454
F(17) F(8) 2.88(2) 2_556
F(17) F(9) 3.47(4) 2_556
F(18) F(4) 3.19(3) 1_455
N(5) F(7) 3.44(3) 3_657
N(5) C(3) 3.54(3) 2_646
N(5) C(26) 3.50(3) .
C(2) F(10) 3.226(18) 4_554
C(3) N(5) 3.54(3) 2_656
C(3) C(25) 3.53(2) 2_656
C(3) C(40) 3.47(2) 4_454
C(4) C(25) 3.52(2) 2_656
C(5) F(7) 3.58(2) 2_556
C(6) F(7) 3.54(2) 2_556
C(6) C(28) 3.53(2) 2_656
C(8) C(21) 3.54(2) 2_656
C(9) F(14) 3.57(2) 4_555
C(9) C(20) 3.47(2) 2_656
C(11) C(23) 3.59(2) 2_656
C(19) F(15) 3.55(2) 3_656
C(20) F(13) 3.40(2) 3_656
C(20) C(9) 3.47(2) 2_646
C(21) C(8) 3.54(2) 2_646
C(22) F(16) 3.50(3) 2_546
C(23) F(16) 3.20(2) 2_546
C(23) C(11) 3.59(2) 2_646
C(25) C(3) 3.53(2) 2_646
C(25) C(4) 3.52(2) 2_646
C(26) N(5) 3.50(3) .
C(28) C(6) 3.53(2) 2_646
C(37) F(2) 3.47(2) 1_455
C(37) C(41) 3.60(4) 4_454
C(40) F(6) 3.46(2) .
C(40) C(3) 3.47(2) 4_555
C(41) F(8) 3.56(4) 3_657
C(41) F(16) 3.56(4) 4_555
C(41) C(37) 3.60(4) 4_555
F(1) H(14) 2.82(2) 2_656
F(1) H(15) 3.45(2) 2_656
F(1) H(19) 2.97(3) 1_655
F(2) H(5) 3.42(2) 2_646
F(2) H(6) 3.57(2) 2_646
F(2) H(19) 2.88(3) 1_655
F(3) H(6) 3.24(2) 2_646
F(4) H(2) 2.919(18) 4_555
F(4) H(13) 3.47(2) 2_656
F(4) H(18) 3.20(2) 1_655
F(5) H(2) 3.075(19) 4_555
F(5) H(12) 3.27(2) 2_656
F(5) H(13) 2.86(2) 2_656
F(6) H(2) 3.12(2) 4_555
F(6) H(3) 3.35(2) 4_555
F(6) H(4) 2.76(2) 2_646
F(6) H(21) 3.588 .
F(7) H(4) 3.27(2) 2_546
F(7) H(5) 3.19(2) 2_546
F(7) H(9) 2.96(2) 1_455
F(8) H(20) 2.779 3_657
F(9) H(5) 3.59(4) 2_546
F(10) H(2) 2.821(18) 4_455
F(10) H(15) 2.78(2) 3_657
F(10) H(16) 3.48(2) 3_657
F(11) H(15) 2.98(2) 3_657
F(11) H(21) 2.781 .
F(13) H(7) 3.52(2) 4_454
F(13) H(11) 3.43(2) 3_656
F(13) H(12) 2.57(2) 3_656
F(14) H(7) 2.76(2) 4_454
F(14) H(8) 3.47(2) 4_454
F(14) H(21) 3.484 4_454
F(15) H(7) 3.05(2) 4_454
F(15) H(11) 2.90(2) 3_656
F(15) H(12) 3.29(3) 3_656
F(16) H(9) 3.36(3) 1_455
F(16) H(13) 3.39(3) 2_556
F(16) H(14) 2.89(2) 2_556
F(16) H(20) 2.812 4_454
F(16) H(22) 3.591 4_454
F(17) H(20) 3.101 4_454
F(18) H(9) 3.29(3) 1_455
F(18) H(13) 3.20(3) 2_556
O(1) H(5) 3.596(18) 2_646
N(5) H(3) 2.66(3) 2_646
N(5) H(3) 3.18(2) 4_555
N(5) H(4) 3.21(3) 4_555
N(5) H(16) 2.81(3) .
N(5) H(18) 3.08(4) 3_657
C(2) H(15) 3.56(2) 2_656
C(2) H(22) 3.261 4_454
C(3) H(15) 3.48(2) 2_656
C(3) H(22) 2.991 4_454
C(4) H(22) 3.158 4_454
C(9) H(12) 3.48(2) 2_656
C(13) H(14) 3.47(2) 2_656
C(13) H(19) 3.53(2) 1_655
C(14) H(5) 3.14(2) 2_646
C(14) H(14) 3.17(2) 2_656
C(15) H(5) 2.99(2) 2_646
C(15) H(13) 3.32(2) 2_656
C(15) H(14) 3.26(2) 2_656
C(16) H(4) 3.56(2) 2_646
C(16) H(5) 3.42(2) 2_646
C(16) H(13) 3.16(2) 2_656
C(17) H(2) 3.311(19) 4_555
C(17) H(4) 3.46(2) 2_646
C(17) H(13) 3.34(2) 2_656
C(19) H(11) 3.21(2) 3_656
C(20) H(7) 3.49(2) 2_646
C(26) H(3) 3.43(2) 2_646
C(27) H(4) 3.48(2) 2_646
C(34) H(15) 3.38(2) 3_657
C(35) H(7) 3.41(2) 4_454
C(35) H(12) 3.56(2) 3_656
C(37) H(20) 3.482 4_454
C(37) H(22) 3.095 4_454
C(38) H(20) 3.570 4_454
C(38) H(22) 3.353 4_454
C(39) H(20) 3.390 4_454
C(40) H(3) 3.20(2) 4_555
C(40) H(4) 3.51(2) 4_555
C(40) H(16) 3.06(2) .
C(40) H(17) 3.57(2) .
C(41) H(19) 3.32(4) 4_555
H(2) F(4) 2.919(18) 4_454
H(2) F(5) 3.075(19) 4_454
H(2) F(6) 3.12(2) 4_454
H(2) F(10) 2.821(18) 4_554
H(2) C(17) 3.311(19) 4_454
H(3) F(6) 3.35(2) 4_454
H(3) N(5) 2.66(3) 2_656
H(3) N(5) 3.18(2) 4_454
H(3) C(26) 3.43(2) 2_656
H(3) C(40) 3.20(2) 4_454
H(3) H(16) 3.29(2) 2_656
H(3) H(22) 3.260 4_454
H(4) F(6) 2.76(2) 2_656
H(4) F(7) 3.27(2) 2_556
H(4) N(5) 3.21(3) 4_454
H(4) C(16) 3.56(2) 2_656
H(4) C(17) 3.46(2) 2_656
H(4) C(27) 3.48(2) 2_656
H(4) C(40) 3.51(2) 4_454
H(5) F(2) 3.42(2) 2_656
H(5) F(7) 3.19(2) 2_556
H(5) F(9) 3.59(4) 2_556
H(5) O(1) 3.596(18) 2_656
H(5) C(14) 3.14(2) 2_656
H(5) C(15) 2.99(2) 2_656
H(5) C(16) 3.42(2) 2_656
H(5) H(9) 3.17(2) 2_656
H(6) F(2) 3.57(2) 2_656
H(6) F(3) 3.24(2) 2_656
H(7) F(13) 3.52(2) 4_555
H(7) F(14) 2.76(2) 4_555
H(7) F(15) 3.05(2) 4_555
H(7) C(20) 3.49(2) 2_656
H(7) C(35) 3.41(2) 4_555
H(7) H(12) 3.39(2) 2_656
H(8) F(14) 3.47(2) 4_555
H(9) F(7) 2.96(2) 1_655
H(9) F(16) 3.36(3) 1_655
H(9) F(18) 3.29(3) 1_655
H(9) H(5) 3.17(2) 2_646
H(9) H(13) 3.43(2) 2_656
H(9) H(14) 3.43(2) 2_656
H(11) F(13) 3.43(2) 3_656
H(11) F(15) 2.90(2) 3_656
H(11) C(19) 3.21(2) 3_656
H(11) H(11) 2.61(2) 3_656
H(12) F(5) 3.27(2) 2_646
H(12) F(13) 2.57(2) 3_656
H(12) F(15) 3.29(3) 3_656
H(12) C(9) 3.48(2) 2_646
H(12) C(35) 3.56(2) 3_656
H(12) H(7) 3.39(2) 2_646
H(13) F(4) 3.47(2) 2_646
H(13) F(5) 2.86(2) 2_646
H(13) F(16) 3.39(3) 2_546
H(13) F(18) 3.20(3) 2_546
H(13) C(15) 3.32(2) 2_646
H(13) C(16) 3.16(2) 2_646
H(13) C(17) 3.34(2) 2_646
H(13) H(9) 3.43(2) 2_646
H(14) F(1) 2.82(2) 2_646
H(14) F(16) 2.89(2) 2_546
H(14) C(13) 3.47(2) 2_646
H(14) C(14) 3.17(2) 2_646
H(14) C(15) 3.26(2) 2_646
H(14) H(9) 3.43(2) 2_646
H(15) F(1) 3.45(2) 2_646
H(15) F(10) 2.78(2) 3_657
H(15) F(11) 2.98(2) 3_657
H(15) C(2) 3.56(2) 2_646
H(15) C(3) 3.48(2) 2_646
H(15) C(34) 3.38(2) 3_657
H(16) F(10) 3.48(2) 3_657
H(16) N(5) 2.81(3) .
H(16) C(40) 3.06(2) .
H(16) H(3) 3.29(2) 2_646
H(16) H(18) 3.55(3) 3_657
H(17) C(40) 3.57(2) .
H(17) H(21) 3.238 .
H(18) F(4) 3.20(2) 1_455
H(18) N(5) 3.08(4) 3_657
H(18) H(16) 3.55(3) 3_657
H(19) F(1) 2.97(3) 1_455
H(19) F(2) 2.88(3) 1_455
H(19) C(13) 3.53(2) 1_455
H(19) C(41) 3.32(4) 4_454
H(19) H(20) 3.137 4_454
H(19) H(21) 3.224 4_454
H(19) H(22) 3.056 4_454
H(20) F(8) 2.779 3_657
H(20) F(16) 2.812 4_555
H(20) F(17) 3.101 4_555
H(20) C(37) 3.482 4_555
H(20) C(38) 3.570 4_555
H(20) C(39) 3.390 4_555
H(20) H(19) 3.137 4_555
H(21) F(6) 3.588 .
H(21) F(11) 2.781 .
H(21) F(14) 3.484 4_555
H(21) H(17) 3.238 .
H(21) H(19) 3.224 4_555
H(22) F(16) 3.591 4_555
H(22) C(2) 3.261 4_555
H(22) C(3) 2.991 4_555
H(22) C(4) 3.158 4_555
H(22) C(37) 3.095 4_555
H(22) C(38) 3.353 4_555
H(22) H(3) 3.260 4_555
H(22) H(19) 3.056 4_555

loop_
_geom_torsion_atom_site_label_1
_geom_torsion_atom_site_label_2
_geom_torsion_atom_site_label_3
_geom_torsion_atom_site_label_4
_geom_torsion
O(1) Sm(1) O(2) C(16) -1.2(12)
O(2) Sm(1) O(1) C(14) -2.1(12)
O(1) Sm(1) O(3) C(31) 165(2)
O(3) Sm(1) O(1) C(14) -124.3(12)
O(1) Sm(1) O(4) C(33) -167.1(18)
O(4) Sm(1) O(1) C(14) -3.5(15)
O(1) Sm(1) O(5) C(36) 179.2(14)
O(5) Sm(1) O(1) C(14) 177.2(13)
O(1) Sm(1) O(6) C(38) 74.8(16)
O(6) Sm(1) O(1) C(14) 119.1(12)
O(1) Sm(1) N(1) C(1) 62.5(9)
O(1) Sm(1) N(1) C(12) -132.2(8)
N(1) Sm(1) O(1) C(14) 114.4(13)
O(1) Sm(1) N(2) C(10) -121.0(9)
O(1) Sm(1) N(2) C(11) 77.4(8)
N(2) Sm(1) O(1) C(14) 60.7(13)
O(1) Sm(1) N(3) C(18) -63.0(10)
O(1) Sm(1) N(3) C(29) 133.1(10)
N(3) Sm(1) O(1) C(14) -119.7(13)
O(1) Sm(1) N(4) C(27) 120.0(10)
O(1) Sm(1) N(4) C(28) -78.1(9)
N(4) Sm(1) O(1) C(14) -66.8(13)
O(2) Sm(1) O(3) C(31) 68(2)
O(3) Sm(1) O(2) C(16) 129.9(12)
O(2) Sm(1) O(4) C(33) -168.5(19)
O(4) Sm(1) O(2) C(16) 177.9(12)
O(2) Sm(1) O(5) C(36) -179(2)
O(5) Sm(1) O(2) C(16) -3.4(17)
O(2) Sm(1) O(6) C(38) 172.6(15)
O(6) Sm(1) O(2) C(16) -135.4(12)
O(2) Sm(1) N(1) C(1) 121.2(9)
O(2) Sm(1) N(1) C(12) -73.5(8)
N(1) Sm(1) O(2) C(16) -57.7(12)
O(2) Sm(1) N(2) C(10) -57.1(9)
O(2) Sm(1) N(2) C(11) 141.3(9)
N(2) Sm(1) O(2) C(16) -107.1(12)
O(2) Sm(1) N(3) C(18) -121.0(10)
O(2) Sm(1) N(3) C(29) 75.1(10)
N(3) Sm(1) O(2) C(16) 54.5(12)
O(2) Sm(1) N(4) C(27) 54.8(9)
O(2) Sm(1) N(4) C(28) -143.2(10)
N(4) Sm(1) O(2) C(16) 102.0(12)
O(3) Sm(1) O(4) C(33) -27.2(18)
O(4) Sm(1) O(3) C(31) 19(2)
O(3) Sm(1) O(5) C(36) 40(2)
O(5) Sm(1) O(3) C(31) -128(2)
O(3) Sm(1) O(6) C(38) -63.6(15)
O(6) Sm(1) O(3) C(31) -54(2)
O(3) Sm(1) N(1) C(1) -66.5(10)
O(3) Sm(1) N(1) C(12) 98.8(8)
N(1) Sm(1) O(3) C(31) -102(2)
O(3) Sm(1) N(2) C(10) 63.6(10)
O(3) Sm(1) N(2) C(11) -98.0(9)
N(2) Sm(1) O(3) C(31) -21(2)
O(3) Sm(1) N(3) C(18) 113.5(11)
O(3) Sm(1) N(3) C(29) -50.3(9)
N(3) Sm(1) O(3) C(31) 161(2)
O(3) Sm(1) N(4) C(27) -101.0(10)
O(3) Sm(1) N(4) C(28) 60.9(9)
N(4) Sm(1) O(3) C(31) 97(2)
O(4) Sm(1) O(5) C(36) -0(2)
O(5) Sm(1) O(4) C(33) 12.1(19)
O(4) Sm(1) O(6) C(38) -138.7(16)
O(6) Sm(1) O(4) C(33) 50.4(18)
O(4) Sm(1) N(1) C(1) -159.5(9)
O(4) Sm(1) N(1) C(12) 5.8(9)
N(1) Sm(1) O(4) C(33) 97.2(19)
O(4) Sm(1) N(2) C(10) 23.2(8)
O(4) Sm(1) N(2) C(11) -138.4(9)
N(2) Sm(1) O(4) C(33) 120.7(19)
O(4) Sm(1) N(3) C(18) 159.2(10)
O(4) Sm(1) N(3) C(29) -4.6(11)
N(3) Sm(1) O(4) C(33) -73.0(19)
O(4) Sm(1) N(4) C(27) -24.8(9)
O(4) Sm(1) N(4) C(28) 137.1(10)
N(4) Sm(1) O(4) C(33) -96.8(19)
O(5) Sm(1) O(6) C(38) 9.0(15)
O(6) Sm(1) O(5) C(36) -39(2)
O(5) Sm(1) N(1) C(1) -40.5(9)
O(5) Sm(1) N(1) C(12) 124.8(8)
N(1) Sm(1) O(5) C(36) -119(2)
O(5) Sm(1) N(2) C(10) 145.4(8)
O(5) Sm(1) N(2) C(11) -16.2(9)
N(2) Sm(1) O(5) C(36) -85(2)
O(5) Sm(1) N(3) C(18) 39.9(10)
O(5) Sm(1) N(3) C(29) -123.9(10)
N(3) Sm(1) O(5) C(36) 117(2)
O(5) Sm(1) N(4) C(27) -147.4(9)
O(5) Sm(1) N(4) C(28) 14.5(10)
N(4) Sm(1) O(5) C(36) 85(2)
O(6) Sm(1) N(1) C(1) -114.1(10)
O(6) Sm(1) N(1) C(12) 51.2(8)
N(1) Sm(1) O(6) C(38) 79.3(16)
O(6) Sm(1) N(2) C(10) 98.2(9)
O(6) Sm(1) N(2) C(11) -63.4(8)
N(2) Sm(1) O(6) C(38) 143.9(16)
O(6) Sm(1) N(3) C(18) 69.2(11)
O(6) Sm(1) N(3) C(29) -94.7(10)
N(3) Sm(1) O(6) C(38) -19.8(17)
O(6) Sm(1) N(4) C(27) -65.2(11)
O(6) Sm(1) N(4) C(28) 96.7(9)
N(4) Sm(1) O(6) C(38) -97.6(16)
N(1) Sm(1) N(2) C(10) -178.5(10)
N(1) Sm(1) N(2) C(11) 19.9(8)
N(2) Sm(1) N(1) C(1) 174.9(11)
N(2) Sm(1) N(1) C(12) -19.8(7)
N(1) Sm(1) N(3) C(18) -12.5(11)
N(1) Sm(1) N(3) C(29) -176.3(9)
N(3) Sm(1) N(1) C(1) 12.1(10)
N(3) Sm(1) N(1) C(12) 177.4(8)
N(1) Sm(1) N(4) C(27) 123.0(11)
N(1) Sm(1) N(4) C(28) -75.0(13)
N(4) Sm(1) N(1) C(1) 59.2(14)
N(4) Sm(1) N(1) C(12) -135.5(9)
N(2) Sm(1) N(3) C(18) -61.8(15)
N(2) Sm(1) N(3) C(29) 134.3(10)
N(3) Sm(1) N(2) C(10) -122.1(11)
N(3) Sm(1) N(2) C(11) 76.3(13)
N(2) Sm(1) N(4) C(27) 20.9(11)
N(2) Sm(1) N(4) C(28) -177.2(8)
N(4) Sm(1) N(2) C(10) -22.8(10)
N(4) Sm(1) N(2) C(11) 175.6(8)
N(3) Sm(1) N(4) C(27) 177.8(11)
N(3) Sm(1) N(4) C(28) -20.3(8)
N(4) Sm(1) N(3) C(18) -174.2(12)
N(4) Sm(1) N(3) C(29) 22.0(9)
Sm(1) O(1) C(14) C(13) -178.0(9)
Sm(1) O(1) C(14) C(15) 4(2)
Sm(1) O(2) C(16) C(15) 3(2)
Sm(1) O(2) C(16) C(17) -176.1(9)
Sm(1) O(3) C(31) C(30) 172.0(12)
Sm(1) O(3) C(31) C(32) -18(3)
Sm(1) O(4) C(33) C(32) 37(3)
Sm(1) O(4) C(33) C(34) -175.8(11)
Sm(1) O(5) C(36) C(35) -178.7(16)
Sm(1) O(5) C(36) C(37) 48(3)
Sm(1) O(6) C(38) C(37) 3(3)
Sm(1) O(6) C(38) C(39) 166.8(13)
Sm(1) N(1) C(1) C(2) 163.2(10)
Sm(1) N(1) C(12) C(4) -162.1(9)
Sm(1) N(1) C(12) C(11) 19.4(13)
C(1) N(1) C(12) C(4) 4.6(16)
C(1) N(1) C(12) C(11) -173.9(11)
C(12) N(1) C(1) C(2) -2.9(18)
Sm(1) N(2) C(10) C(9) -160.3(10)
Sm(1) N(2) C(11) C(7) 160.0(9)
Sm(1) N(2) C(11) C(12) -19.2(13)
C(10) N(2) C(11) C(7) -2.7(17)
C(10) N(2) C(11) C(12) 178.1(10)
C(11) N(2) C(10) C(9) 2.0(18)
Sm(1) N(3) C(18) C(19) -159.7(11)
Sm(1) N(3) C(29) C(21) 163.5(10)
Sm(1) N(3) C(29) C(28) -21.7(15)
C(18) N(3) C(29) C(21) -1.0(18)
C(18) N(3) C(29) C(28) 173.8(12)
C(29) N(3) C(18) C(19) 5(2)
Sm(1) N(4) C(27) C(26) 160.7(10)
Sm(1) N(4) C(28) C(24) -161.2(9)
Sm(1) N(4) C(28) C(29) 19.9(15)
C(27) N(4) C(28) C(24) 1.2(18)
C(27) N(4) C(28) C(29) -177.7(11)
C(28) N(4) C(27) C(26) -1(2)
N(1) C(1) C(2) C(3) 0.2(18)
C(1) C(2) C(3) C(4) 0.8(16)
C(2) C(3) C(4) C(5) 178.5(13)
C(2) C(3) C(4) C(12) 1.0(18)
C(3) C(4) C(5) C(6) -175.1(15)
C(3) C(4) C(12) N(1) -3.9(19)
C(3) C(4) C(12) C(11) 174.6(12)
C(5) C(4) C(12) N(1) 178.6(12)
C(5) C(4) C(12) C(11) -3.0(18)
C(12) C(4) C(5) C(6) 2(2)
C(4) C(5) C(6) C(7) -1(2)
C(5) C(6) C(7) C(8) -180.0(15)
C(5) C(6) C(7) C(11) 0.7(18)
C(6) C(7) C(8) C(9) -176.3(13)
C(6) C(7) C(11) N(2) 179.6(9)
C(6) C(7) C(11) C(12) -1.2(18)
C(8) C(7) C(11) N(2) 0.3(15)
C(8) C(7) C(11) C(12) 179.4(10)
C(11) C(7) C(8) C(9) 3(2)
C(7) C(8) C(9) C(10) -4(2)
C(8) C(9) C(10) N(2) 1(2)
N(2) C(11) C(12) N(1) 0.1(13)
N(2) C(11) C(12) C(4) -178.3(11)
C(7) C(11) C(12) N(1) -179.1(11)
C(7) C(11) C(12) C(4) 2.4(17)
F(1) C(13) C(14) O(1) 95.6(17)
F(1) C(13) C(14) C(15) -86.3(18)
F(2) C(13) C(14) O(1) -148.1(17)
F(2) C(13) C(14) C(15) 30(2)
F(3) C(13) C(14) O(1) -28(2)
F(3) C(13) C(14) C(15) 150.6(17)
O(1) C(14) C(15) C(16) -2(2)
C(13) C(14) C(15) C(16) 179.8(10)
C(14) C(15) C(16) O(2) -0.9(17)
C(14) C(15) C(16) C(17) 177.7(13)
O(2) C(16) C(17) F(4) -175.5(15)
O(2) C(16) C(17) F(5) -60.0(17)
O(2) C(16) C(17) F(6) 62.3(18)
C(15) C(16) C(17) F(4) 6(2)
C(15) C(16) C(17) F(5) 121.1(14)
C(15) C(16) C(17) F(6) -116.5(15)
N(3) C(18) C(19) C(20) -5(2)
C(18) C(19) C(20) C(21) -0(2)
C(19) C(20) C(21) C(22) 179.1(16)
C(19) C(20) C(21) C(29) 4(2)
C(20) C(21) C(22) C(23) 177.5(16)
C(20) C(21) C(29) N(3) -3(2)
C(20) C(21) C(29) C(28) -178.0(13)
C(22) C(21) C(29) N(3) -179.1(13)
C(22) C(21) C(29) C(28) 6.2(19)
C(29) C(21) C(22) C(23) -7(2)
C(21) C(22) C(23) C(24) 4(2)
C(22) C(23) C(24) C(25) 179.8(14)
C(22) C(23) C(24) C(28) -1(2)
C(23) C(24) C(25) C(26) 176.4(16)
C(23) C(24) C(28) N(4) -178.5(12)
C(23) C(24) C(28) C(29) 0.3(15)
C(25) C(24) C(28) N(4) 0.7(16)
C(25) C(24) C(28) C(29) 179.6(10)
C(28) C(24) C(25) C(26) -3(2)
C(24) C(25) C(26) C(27) 3(2)
C(25) C(26) C(27) N(4) -0.8(19)
N(4) C(28) C(29) N(3) 0.8(14)
N(4) C(28) C(29) C(21) 175.9(11)
C(24) C(28) C(29) N(3) -178.1(12)
C(24) C(28) C(29) C(21) -3.0(18)
F(7) C(30) C(31) O(3) -156(2)
F(7) C(30) C(31) C(32) 33(2)
F(8) C(30) C(31) O(3) 81(3)
F(8) C(30) C(31) C(32) -90(2)
F(9) C(30) C(31) O(3) -37(3)
F(9) C(30) C(31) C(32) 152(2)
O(3) C(31) C(32) C(33) 13(3)
C(30) C(31) C(32) C(33) -176(2)
C(31) C(32) C(33) O(4) -22(3)
C(31) C(32) C(33) C(34) -172(2)
O(4) C(33) C(34) F(10) 176(2)
O(4) C(33) C(34) F(11) -38(3)
O(4) C(33) C(34) F(12) 70(2)
C(32) C(33) C(34) F(10) -33(3)
C(32) C(33) C(34) F(11) 113(2)
C(32) C(33) C(34) F(12) -139(2)
F(13) C(35) C(36) O(5) -11(4)
F(13) C(35) C(36) C(37) 126(2)
F(14) C(35) C(36) O(5) -155(3)
F(14) C(35) C(36) C(37) -18(3)
F(15) C(35) C(36) O(5) 95(3)
F(15) C(35) C(36) C(37) -128(2)
O(5) C(36) C(37) C(38) -18(3)
C(35) C(36) C(37) C(38) -160(2)
C(36) C(37) C(38) O(6) -4(3)
C(36) C(37) C(38) C(39) -168(2)
O(6) C(38) C(39) F(16) 177(2)
O(6) C(38) C(39) F(17) 68(2)
O(6) C(38) C(39) F(18) -54(3)
C(37) C(38) C(39) F(16) -17(3)
C(37) C(38) C(39) F(17) -126(2)
C(37) C(38) C(39) F(18) 111(3)
